data_4063145
_journal_name_full Organometallics
_journal_paper_doi 10.1021/om049924b
_journal_year 2004
_chemical_formula_sum 'C35 H40 Fe2 O3 S2'
_chemical_formula_weight 684.49
_space_group_IT_number 19
_symmetry_cell_setting orthorhombic
_symmetry_space_group_name_Hall 'P 2ac 2ab'
_symmetry_space_group_name_H-M 'P 21 21 21'
_cell_angle_alpha 90.00
_cell_angle_beta 90.00
_cell_angle_gamma 90.00
_cell_formula_units_Z 4
_cell_length_a 12.09610(10)
_cell_length_b 16.29880(10)
_cell_length_c 16.5371(2)
_cell_measurement_temperature 296(2)
_cell_volume 3260.32(5)
_diffrn_ambient_temperature 296(2)
_exptl_crystal_density_diffrn 1.394
_cod_depositor_comments
;
The following automatic conversions were performed:
'_symmetry_cell_setting' value 'Orthorhombic' changed to 'orthorhombic'
according to '/home/saulius/struct/CIF-dictionaries/cif_core.dic'
dictionary named 'cif_core.dic' version 2.4.1 from 2010-06-29.

Automatic conversion script
Id: cif_fix_enum 1527 2010-12-29 10:47:43Z saulius 
;
_cod_database_code 4063145

loop_
_symmetry_equiv_pos_as_xyz
'x, y, z'
'-x+1/2, -y, z+1/2'
'-x, y+1/2, -z+1/2'
'x+1/2, -y+1/2, -z'

loop_
_atom_site_label
_atom_site_type_symbol
_atom_site_fract_x
_atom_site_fract_y
_atom_site_fract_z
_atom_site_U_iso_or_equiv
_atom_site_adp_type
_atom_site_occupancy
_atom_site_symmetry_multiplicity
_atom_site_calc_flag
_atom_site_refinement_flags
_atom_site_disorder_assembly
_atom_site_disorder_group
Fe1 Fe 0.83233(3) 0.73849(2) 0.10927(2) 0.04108(10) Uani 1 1 d . . .
Fe2 Fe 0.69371(4) 1.06960(2) -0.00844(3) 0.04984(12) Uani 1 1 d . . .
C1 C 1.1691(2) 0.84593(17) 0.21872(19) 0.0542(7) Uani 1 1 d . . .
C2 C 1.1824(3) 0.9222(3) 0.1702(4) 0.0866(14) Uani 1 1 d . . .
C3 C 1.2284(3) 0.7741(4) 0.1793(5) 0.1056(18) Uani 1 1 d . . .
C4 C 1.2070(5) 0.8577(6) 0.3041(4) 0.1004(18) Uani 1 1 d . . .
C5 C 0.97118(19) 0.80593(14) 0.13007(15) 0.0394(5) Uani 1 1 d . . .
C6 C 0.9962(2) 0.73122(16) 0.08786(19) 0.0506(6) Uani 1 1 d . . .
C7 C 0.9389(2) 0.73179(16) 0.01383(18) 0.0524(6) Uani 1 1 d . . .
C8 C 0.8772(2) 0.80487(15) 0.00978(16) 0.0426(5) Uani 1 1 d . . .
C9 C 0.89404(19) 0.85278(13) 0.08116(13) 0.0339(5) Uani 1 1 d . . .
C10 C 0.7445(6) 0.6346(4) 0.1024(4) 0.136(3) Uani 1 1 d . . .
H10 H 0.7546 0.5952 0.0624 0.164 Uiso 1 1 calc R . .
C11 C 0.6741(4) 0.7015(6) 0.0973(5) 0.164(4) Uani 1 1 d . . .
H11 H 0.6281 0.7159 0.0546 0.197 Uiso 1 1 calc R . .
C12 C 0.6883(4) 0.7427(2) 0.1718(5) 0.122(2) Uani 1 1 d . . .
H12 H 0.6526 0.7906 0.1876 0.146 Uiso 1 1 calc R . .
C13 C 0.7619(3) 0.7006(3) 0.2152(3) 0.0794(11) Uani 1 1 d . . .
C14 C 0.7956(4) 0.6359(2) 0.1739(3) 0.0905(14) Uani 1 1 d . . .
C15 C 0.85189(17) 0.94096(13) 0.09384(12) 0.0329(4) Uani 1 1 d . . .
C16 C 0.94793(19) 0.99993(13) 0.07499(15) 0.0383(5) Uani 1 1 d . . .
C17 C 1.0158(2) 0.98852(15) 0.00819(17) 0.0463(6) Uani 1 1 d . . .
C18 C 1.1012(3) 1.04344(18) -0.0090(2) 0.0627(8) Uani 1 1 d . . .
C19 C 1.1195(3) 1.10952(19) 0.0411(3) 0.0718(10) Uani 1 1 d . . .
C20 C 1.0524(3) 1.12136(17) 0.1066(3) 0.0677(9) Uani 1 1 d . . .
C21 C 0.9676(2) 1.06763(16) 0.12391(19) 0.0503(6) Uani 1 1 d . . .
C22 C 0.7541(2) 0.95916(13) 0.03868(14) 0.0367(5) Uani 1 1 d . . .
C23 C 0.6399(2) 0.97125(14) 0.06176(15) 0.0398(5) Uani 1 1 d . . .
C24 C 0.5756(3) 0.97893(16) -0.01042(19) 0.0520(6) Uani 1 1 d . . .
C25 C 0.6482(3) 0.97203(18) -0.07757(18) 0.0554(7) Uani 1 1 d . . .
C26 C 0.7564(3) 0.96166(16) -0.04746(16) 0.0462(6) Uani 1 1 d . . .
C27 C 0.6533(4) 1.18725(19) 0.0287(3) 0.0839(12) Uani 1 1 d . . .
C28 C 0.7684(3) 1.17491(18) 0.0349(3) 0.0746(11) Uani 1 1 d . . .
C29 C 0.8087(4) 1.1561(2) -0.0417(3) 0.0866(12) Uani 1 1 d . . .
C30 C 0.7191(6) 1.1554(3) -0.0959(3) 0.0979(16) Uani 1 1 d . . .
C31 C 0.6239(5) 1.1740(2) -0.0536(4) 0.0976(17) Uani 1 1 d . . .
C32 C 0.5298(2) 1.04194(19) 0.2030(2) 0.0615(8) Uani 1 1 d . . .
C33 C 0.4481(3) 1.0858(3) 0.1494(3) 0.0783(11) Uani 1 1 d . . .
C34 C 0.4747(4) 1.0131(3) 0.2810(3) 0.0838(12) Uani 1 1 d . . .
C35 C 0.6335(3) 1.0918(2) 0.2231(3) 0.0720(10) Uani 1 1 d . . .
O1 O 0.96736(18) 0.89248(16) 0.26634(12) 0.0689(6) Uani 1 1 d . . .
O2 O 0.81243(15) 0.95394(11) 0.17321(10) 0.0437(4) Uani 1 1 d . . .
O3 O 0.46858(17) 0.90395(14) 0.13102(14) 0.0681(6) Uani 1 1 d . . .
S1 S 1.02106(5) 0.81780(4) 0.23049(4) 0.04914(16) Uani 1 1 d . . .
S2 S 0.57447(5) 0.94401(4) 0.15575(4) 0.04763(15) Uani 1 1 d . . .
H1A H 1.177(5) 0.890(4) 0.329(4) 0.12(3) Uiso 1 1 d . . .
H1B H 1.275(4) 0.864(2) 0.312(2) 0.070(11) Uiso 1 1 d . . .
H1C H 1.180(5) 0.823(3) 0.336(3) 0.116(19) Uiso 1 1 d . . .
H2 H 0.856(3) 0.939(3) 0.204(2) 0.082(13) Uiso 1 1 d . . .
H2A H 1.144(3) 0.964(3) 0.204(3) 0.093(15) Uiso 1 1 d . . .
H2B H 1.156(3) 0.911(3) 0.115(3) 0.092(13) Uiso 1 1 d . . .
H2C H 1.250(4) 0.944(3) 0.166(3) 0.104(14) Uiso 1 1 d . . .
H3A H 1.203(4) 0.782(3) 0.123(3) 0.114(18) Uiso 1 1 d . . .
H3B H 1.208(4) 0.731(3) 0.214(3) 0.107(18) Uiso 1 1 d . . .
H3C H 1.311(5) 0.791(3) 0.185(3) 0.133(17) Uiso 1 1 d . . .
H6 H 1.044(3) 0.687(2) 0.1112(19) 0.061(8) Uiso 1 1 d . . .
H7 H 0.938(2) 0.6896(17) -0.0227(16) 0.041(7) Uiso 1 1 d . . .
H8 H 0.825(2) 0.8181(16) -0.0305(16) 0.041(7) Uiso 1 1 d . . .
H13 H 0.798(5) 0.709(3) 0.277(3) 0.145(19) Uiso 1 1 d . . .
H14 H 0.860(4) 0.595(3) 0.198(3) 0.124(16) Uiso 1 1 d . . .
H17 H 1.009(2) 0.940(2) -0.0264(18) 0.056(8) Uiso 1 1 d . . .
H18 H 1.151(3) 1.036(2) -0.058(2) 0.081(11) Uiso 1 1 d . . .
H19 H 1.176(3) 1.147(2) 0.032(2) 0.077(10) Uiso 1 1 d . . .
H20 H 1.064(3) 1.166(2) 0.140(2) 0.072(10) Uiso 1 1 d . . .
H21 H 0.925(2) 1.0731(18) 0.1672(18) 0.047(8) Uiso 1 1 d . . .
H24 H 0.499(3) 0.987(2) -0.0138(19) 0.063(9) Uiso 1 1 d . . .
H25 H 0.630(2) 0.9763(18) -0.1329(19) 0.052(8) Uiso 1 1 d . . .
H26 H 0.817(2) 0.9581(17) -0.0776(16) 0.044(7) Uiso 1 1 d . . .
H27 H 0.609(4) 1.199(3) 0.066(3) 0.091(16) Uiso 1 1 d . . .
H28 H 0.815(3) 1.181(2) 0.089(2) 0.088(12) Uiso 1 1 d . . .
H29 H 0.882(4) 1.144(3) -0.047(3) 0.119(19) Uiso 1 1 d . . .
H30 H 0.727(5) 1.143(4) -0.144(4) 0.15(3) Uiso 1 1 d . . .
H31 H 0.557(4) 1.173(3) -0.072(3) 0.097(14) Uiso 1 1 d . . .
H33A H 0.424(3) 1.133(3) 0.175(2) 0.087(12) Uiso 1 1 d . . .
H33B H 0.378(3) 1.051(2) 0.139(2) 0.073(10) Uiso 1 1 d . . .
H33C H 0.478(3) 1.102(2) 0.100(2) 0.066(11) Uiso 1 1 d . . .
H34A H 0.526(3) 0.978(2) 0.314(2) 0.079(12) Uiso 1 1 d . . .
H34B H 0.461(3) 1.054(3) 0.312(3) 0.086(12) Uiso 1 1 d . . .
H34C H 0.413(4) 0.974(3) 0.268(3) 0.094(13) Uiso 1 1 d . . .
H35A H 0.608(3) 1.143(3) 0.249(3) 0.098(13) Uiso 1 1 d . . .
H35B H 0.686(3) 1.0643(19) 0.2580(19) 0.059(9) Uiso 1 1 d . . .
H35C H 0.679(3) 1.102(2) 0.174(3) 0.093(13) Uiso 1 1 d . . .

loop_
_atom_site_aniso_label
_atom_site_aniso_U_11
_atom_site_aniso_U_22
_atom_site_aniso_U_33
_atom_site_aniso_U_23
_atom_site_aniso_U_13
_atom_site_aniso_U_12
Fe1 0.03971(19) 0.03098(17) 0.0525(2) 0.00568(16) -0.00160(17) -0.00688(15)
Fe2 0.0607(3) 0.03285(19) 0.0560(2) 0.00535(17) -0.0203(2) -0.00014(18)
C1 0.0395(13) 0.0553(15) 0.0679(17) 0.0126(13) -0.0150(13) -0.0024(12)
C2 0.0505(19) 0.091(3) 0.118(4) 0.047(3) -0.021(2) -0.021(2)
C3 0.045(2) 0.098(4) 0.173(6) -0.016(4) -0.005(3) 0.016(2)
C4 0.074(3) 0.143(5) 0.083(3) 0.026(4) -0.036(3) -0.021(4)
C5 0.0314(11) 0.0318(11) 0.0548(14) 0.0037(10) 0.0019(10) -0.0032(9)
C6 0.0408(13) 0.0333(12) 0.0777(19) -0.0004(12) 0.0036(13) 0.0012(10)
C7 0.0594(16) 0.0360(12) 0.0618(16) -0.0111(13) 0.0100(14) -0.0044(11)
C8 0.0506(14) 0.0345(11) 0.0429(13) 0.0000(10) 0.0045(11) -0.0051(10)
C9 0.0371(12) 0.0280(10) 0.0367(11) 0.0002(9) 0.0037(9) -0.0057(9)
C10 0.167(6) 0.132(5) 0.110(4) -0.042(3) 0.030(4) -0.124(5)
C11 0.054(2) 0.280(9) 0.158(5) 0.151(6) -0.056(3) -0.087(4)
C12 0.076(3) 0.056(2) 0.234(7) 0.044(3) 0.086(4) 0.009(2)
C13 0.076(2) 0.089(3) 0.074(2) 0.012(2) 0.0140(19) -0.031(2)
C14 0.084(3) 0.053(2) 0.134(4) 0.040(2) 0.025(3) -0.0088(19)
C15 0.0373(11) 0.0295(10) 0.0320(10) -0.0022(8) -0.0009(9) 0.0002(9)
C16 0.0378(12) 0.0281(10) 0.0489(13) 0.0018(9) -0.0048(10) -0.0005(9)
C17 0.0482(14) 0.0360(12) 0.0547(14) 0.0047(11) 0.0042(12) -0.0035(10)
C18 0.0538(16) 0.0485(15) 0.086(2) 0.0189(16) 0.0097(17) -0.0070(13)
C19 0.0557(18) 0.0427(16) 0.117(3) 0.0181(18) -0.009(2) -0.0160(14)
C20 0.071(2) 0.0329(13) 0.100(3) -0.0042(16) -0.027(2) -0.0096(13)
C21 0.0539(15) 0.0370(12) 0.0600(16) -0.0078(12) -0.0120(14) 0.0011(12)
C22 0.0422(12) 0.0277(10) 0.0401(11) -0.0030(9) -0.0023(10) 0.0011(9)
C23 0.0437(13) 0.0306(11) 0.0452(13) -0.0066(9) -0.0050(10) 0.0011(9)
C24 0.0488(15) 0.0446(13) 0.0626(17) -0.0074(12) -0.0176(14) -0.0004(12)
C25 0.073(2) 0.0495(15) 0.0437(14) -0.0015(11) -0.0193(14) -0.0068(14)
C26 0.0561(16) 0.0429(14) 0.0396(13) 0.0001(10) -0.0025(12) -0.0035(12)
C27 0.098(3) 0.0301(14) 0.124(4) 0.0017(17) -0.006(3) 0.0125(16)
C28 0.095(3) 0.0328(14) 0.096(3) 0.0061(15) -0.039(2) -0.0064(15)
C29 0.097(3) 0.0496(18) 0.113(3) 0.024(2) -0.008(3) -0.019(2)
C30 0.148(5) 0.057(2) 0.089(3) 0.033(2) -0.033(3) -0.018(3)
C31 0.106(3) 0.0448(19) 0.142(4) 0.026(2) -0.068(4) -0.001(2)
C32 0.0492(15) 0.0626(18) 0.0728(18) -0.0313(15) 0.0043(15) 0.0019(14)
C33 0.064(2) 0.067(2) 0.104(3) -0.029(2) 0.001(2) 0.0175(18)
C34 0.071(2) 0.105(3) 0.076(2) -0.038(2) 0.020(2) -0.003(2)
C35 0.065(2) 0.065(2) 0.085(2) -0.0347(19) -0.001(2) -0.0075(16)
O1 0.0632(13) 0.1000(17) 0.0436(10) -0.0099(11) -0.0064(10) 0.0235(12)
O2 0.0435(9) 0.0533(10) 0.0344(8) -0.0053(7) 0.0014(8) 0.0077(8)
O3 0.0515(11) 0.0687(13) 0.0842(15) -0.0292(11) 0.0120(11) -0.0182(10)
S1 0.0409(3) 0.0555(4) 0.0510(3) 0.0159(3) -0.0041(3) -0.0017(3)
S2 0.0396(3) 0.0466(3) 0.0566(4) -0.0107(3) 0.0054(3) -0.0008(3)

loop_
_geom_bond_atom_site_label_1
_geom_bond_atom_site_label_2
_geom_bond_distance
_geom_bond_site_symmetry_2
_geom_bond_publ_flag
Fe1 C10 2.002(4) . ?
Fe1 C11 2.016(4) . ?
Fe1 C6 2.017(3) . ?
Fe1 C12 2.027(4) . ?
Fe1 C14 2.034(3) . ?
Fe1 C5 2.036(2) . ?
Fe1 C7 2.041(3) . ?
Fe1 C8 2.042(3) . ?
Fe1 C13 2.043(4) . ?
Fe1 C9 2.060(2) . ?
Fe2 C26 2.021(3) . ?
Fe2 C25 2.034(3) . ?
Fe2 C30 2.035(4) . ?
Fe2 C31 2.042(4) . ?
Fe2 C29 2.055(4) . ?
Fe2 C24 2.056(3) . ?
Fe2 C28 2.068(3) . ?
Fe2 C27 2.072(4) . ?
Fe2 C23 2.084(2) . ?
Fe2 C22 2.093(2) . ?
C1 C2 1.488(5) . ?
C1 C4 1.497(6) . ?
C1 C3 1.519(6) . ?
C1 S1 1.859(3) . ?
C2 H2A 1.00(4) . ?
C2 H2B 0.99(4) . ?
C2 H2C 0.89(5) . ?
C3 H3A 0.98(5) . ?
C3 H3B 0.94(5) . ?
C3 H3C 1.04(6) . ?
C4 H1A 0.76(6) . ?
C4 H1B 0.84(4) . ?
C4 H1C 0.84(6) . ?
C5 C6 1.436(4) . ?
C5 C9 1.452(3) . ?
C5 S1 1.777(3) . ?
C6 C7 1.407(4) . ?
C6 H6 1.01(3) . ?
C7 C8 1.407(4) . ?
C7 H7 0.92(3) . ?
C8 C9 1.430(3) . ?
C8 H8 0.94(3) . ?
C9 C15 1.539(3) . ?
C10 C14 1.334(7) . ?
C10 C11 1.386(10) . ?
C10 H10 0.9300 . ?
C11 C12 1.413(10) . ?
C11 H11 0.9300 . ?
C12 C13 1.334(7) . ?
C12 H12 0.9300 . ?
C13 C14 1.322(6) . ?
C13 H13 1.12(6) . ?
C14 H14 1.10(5) . ?
C15 O2 1.412(3) . ?
C15 C22 1.523(3) . ?
C15 C16 1.540(3) . ?
C16 C17 1.389(4) . ?
C16 C21 1.389(3) . ?
C17 C18 1.396(4) . ?
C17 H17 0.98(3) . ?
C18 C19 1.377(5) . ?
C18 H18 1.02(4) . ?
C19 C20 1.367(5) . ?
C19 H19 0.93(4) . ?
C20 C21 1.379(4) . ?
C20 H20 0.93(4) . ?
C21 H21 0.88(3) . ?
C22 C26 1.425(3) . ?
C22 C23 1.447(3) . ?
C23 C24 1.430(4) . ?
C23 S2 1.800(3) . ?
C24 C25 1.421(5) . ?
C24 H24 0.94(3) . ?
C25 C26 1.410(4) . ?
C25 H25 0.94(3) . ?
C26 H26 0.89(3) . ?
C27 C28 1.411(6) . ?
C27 C31 1.424(7) . ?
C27 H27 0.84(4) . ?
C28 C29 1.391(6) . ?
C28 H28 1.06(4) . ?
C29 C30 1.406(7) . ?
C29 H29 0.91(5) . ?
C30 C31 1.382(8) . ?
C30 H30 0.82(6) . ?
C31 H31 0.87(5) . ?
C32 C33 1.507(5) . ?
C32 C34 1.527(6) . ?
C32 C35 1.531(5) . ?
C32 S2 1.857(3) . ?
C33 H33A 0.92(4) . ?
C33 H33B 1.04(4) . ?
C33 H33C 0.94(4) . ?
C34 H34A 1.01(4) . ?
C34 H34B 0.86(4) . ?
C34 H34C 1.01(5) . ?
C35 H35A 1.00(5) . ?
C35 H35B 0.97(3) . ?
C35 H35C 0.99(4) . ?
O1 S1 1.502(2) . ?
O2 H2 0.77(4) . ?
O3 S2 1.495(2) . ?
